data_7122899
loop_
_publ_author_name
'Yruegas, Sam'
'Axtell, Jonathan'
'Kirlikovali, Kent'
'Spokoyny, Alex'
'Martin, Caleb Daniel'

_publ_section_title
;
 Synthesis of 9-Borafluorene Analogues Featuring a Three-Dimensional
 1,1&#x2019;-Bis(o-carborane) Backbone
;
_journal_name_full 'Chemical Communications'
_journal_paper_doi 10.1039/C8CC10087J
_journal_year 2019
_chemical_formula_moiety 'C14 H36 B21 N, 4(C)'
_chemical_formula_sum 'C18 H36 B21 N'
_chemical_formula_weight 493.49
_chemical_name_systematic
;
 ?
;
_space_group_crystal_system monoclinic
_space_group_IT_number 14
_space_group_name_Hall '-P 2yn'
_space_group_name_H-M_alt 'P 1 21/n 1'
_symmetry_space_group_name_Hall '-P 2yn'
_symmetry_space_group_name_H-M 'P 1 21/n 1'
_atom_sites_solution_hydrogens mixed
_audit_creation_method SHELXL-2013
_audit_update_record
;
2018-12-12 deposited with the CCDC.
2019-01-25 downloaded from the CCDC.
;
_cell_angle_alpha 90
_cell_angle_beta 96.680(2)
_cell_angle_gamma 90
_cell_formula_units_Z 4
_cell_length_a 11.7390(7)
_cell_length_b 16.5577(11)
_cell_length_c 19.2181(13)
_cell_measurement_reflns_used 9904
_cell_measurement_temperature 150(2)
_cell_measurement_theta_max 26.36
_cell_measurement_theta_min 2.30
_cell_volume 3710.1(4)
_computing_cell_refinement 'Bruker SAINT'
_computing_data_collection 'Bruker APEX2'
_computing_data_reduction 'Bruker SAINT'
_computing_molecular_graphics 'Bruker SHELXTL'
_computing_publication_material 'Bruker SHELXTL'
_computing_structure_refinement 'SHELXL-2014 (Sheldrick 2014)'
_computing_structure_solution 'SHELXS-97 (Sheldrick 2008)'
_diffrn_ambient_temperature 150(2)
_diffrn_measured_fraction_theta_full 0.999
_diffrn_measured_fraction_theta_max 0.999
_diffrn_measurement_device_type 'Bruker APEX-II CCD'
_diffrn_measurement_method '\f and \w scans'
_diffrn_radiation_type MoK\a
_diffrn_radiation_wavelength 0.71073
_diffrn_reflns_av_R_equivalents 0.0518
_diffrn_reflns_av_unetI/netI 0.0269
_diffrn_reflns_Laue_measured_fraction_full 0.975
_diffrn_reflns_Laue_measured_fraction_max 0.999
_diffrn_reflns_limit_h_max 13
_diffrn_reflns_limit_h_min -13
_diffrn_reflns_limit_k_max 19
_diffrn_reflns_limit_k_min -19
_diffrn_reflns_limit_l_max 22
_diffrn_reflns_limit_l_min -22
_diffrn_reflns_number 63721
_diffrn_reflns_point_group_measured_fraction_full 0.975
_diffrn_reflns_point_group_measured_fraction_max 0.999
_diffrn_reflns_theta_full 25.242
_diffrn_reflns_theta_max 25.027
_diffrn_reflns_theta_min 2.460
_exptl_absorpt_coefficient_mu 0.042
_exptl_absorpt_correction_T_max 1.000
_exptl_absorpt_correction_T_min 0.942
_exptl_absorpt_correction_type multi-scan
_exptl_absorpt_process_details SADABs
_exptl_crystal_colour colourless
_exptl_crystal_density_diffrn 0.883
_exptl_crystal_description parallelpiped
_exptl_crystal_F_000 1024
_exptl_crystal_size_max 0.273
_exptl_crystal_size_mid 0.137
_exptl_crystal_size_min 0.119
_refine_diff_density_max 0.592
_refine_diff_density_min -0.338
_refine_diff_density_rms 0.075
_refine_ls_extinction_method none
_refine_ls_goodness_of_fit_ref 1.048
_refine_ls_hydrogen_treatment mixed
_refine_ls_matrix_type full
_refine_ls_number_parameters 399
_refine_ls_number_reflns 6544
_refine_ls_number_restraints 1
_refine_ls_restrained_S_all 1.049
_refine_ls_R_factor_all 0.1156
_refine_ls_R_factor_gt 0.0988
_refine_ls_shift/su_max 0.021
_refine_ls_shift/su_mean 0.001
_refine_ls_structure_factor_coef Fsqd
_refine_ls_weighting_details 'w=1/[\s^2^(Fo^2^)+(0.1617P)^2^+3.3718P] where P=(Fo^2^+2Fc^2^)/3'
_refine_ls_weighting_scheme calc
_refine_ls_wR_factor_gt 0.2753
_refine_ls_wR_factor_ref 0.2898
_reflns_Friedel_coverage 0.000
_reflns_number_gt 5073
_reflns_number_total 6544
_reflns_threshold_expression 'I > 2\s(I)'
_cod_data_source_file c8cc10087j2.cif
_cod_data_source_block 1BMe8
_cod_database_code 7122899
_shelxl_version_number 2013-4
_shelx_space_group_comment
;
The symmetry employed for this shelxl refinement is uniquely defined
by the following loop, which should always be used as a source of
symmetry information in preference to the above space-group names.
They are only intended as comments.
;
_shelx_estimated_absorpt_t_max 0.995
_shelx_estimated_absorpt_t_min 0.989

loop_
_space_group_symop_operation_xyz
'x, y, z'
'-x+1/2, y+1/2, -z+1/2'
'-x, -y, -z'
'x-1/2, -y-1/2, z-1/2'

loop_
_atom_site_label
_atom_site_type_symbol
_atom_site_fract_x
_atom_site_fract_y
_atom_site_fract_z
_atom_site_U_iso_or_equiv
_atom_site_adp_type
_atom_site_occupancy
_atom_site_site_symmetry_order
_atom_site_calc_flag
_atom_site_refinement_flags_posn
_atom_site_refinement_flags_adp
_atom_site_refinement_flags_occupancy
_atom_site_disorder_assembly
_atom_site_disorder_group
C9 C 0.6040(3) 0.6247(2) 0.30286(18) 0.0545(8) Uani 1 1 d . . . . .
H23 H 0.6138 0.5911 0.3451 0.082 Uiso 1 1 calc R U . . .
H24 H 0.5763 0.5913 0.2623 0.082 Uiso 1 1 calc R U . . .
H1 H 0.5481 0.6675 0.3086 0.082 Uiso 1 1 calc R U . . .
C1 C 0.8612(2) 0.74899(18) 0.20227(14) 0.0371(7) Uani 1 1 d . . . . .
B1 B 0.9080(2) 0.79415(18) 0.13632(15) 0.0305(6) Uani 1 1 d . . . . .
C4 C 1.0405(2) 0.82112(16) 0.15815(13) 0.0324(6) Uani 1 1 d . . . . .
C5 C 1.3536(2) 0.9369(2) 0.12066(16) 0.0467(8) Uani 1 1 d . . . . .
H39 H 1.3351 0.9311 0.0699 0.070 Uiso 1 1 calc R U . . .
H38 H 1.4306 0.9156 0.1349 0.070 Uiso 1 1 calc R U . . .
H2 H 1.3510 0.9941 0.1333 0.070 Uiso 1 1 calc R U . . .
C6 C 1.3766(3) 0.7283(2) 0.1497(2) 0.0614(10) Uani 1 1 d . . . . .
H4 H 1.3735 0.6734 0.1685 0.092 Uiso 1 1 calc R U . . .
H5 H 1.4510 0.7527 0.1662 0.092 Uiso 1 1 calc R U . . .
H3 H 1.3670 0.7262 0.0984 0.092 Uiso 1 1 calc R U . . .
C3 C 1.0735(2) 0.78954(15) 0.23917(12) 0.0278(6) Uani 1 1 d . . . . .
C2 C 0.9712(2) 0.74623(15) 0.26419(13) 0.0289(6) Uani 1 1 d . . . . .
C11 C 0.8450(3) 0.6224(3) 0.4311(2) 0.0775(13) Uani 1 1 d . . . . .
H11 H 0.8630 0.6633 0.4676 0.116 Uiso 1 1 calc R U . . .
H12 H 0.9016 0.5787 0.4376 0.116 Uiso 1 1 calc R U . . .
H13 H 0.7683 0.6005 0.4344 0.116 Uiso 1 1 calc R U . . .
C10 C 0.8411(4) 0.5089(2) 0.2762(3) 0.0883(15) Uani 1 1 d . . . . .
H16 H 0.8437 0.4901 0.2280 0.132 Uiso 1 1 calc R U . . .
H15 H 0.7693 0.4910 0.2927 0.132 Uiso 1 1 calc R U . . .
H14 H 0.9063 0.4864 0.3065 0.132 Uiso 1 1 calc R U . . .
C12 C 0.7103(4) 0.8018(3) 0.3890(3) 0.0908(14) Uani 1 1 d . . . . .
H19 H 0.6511 0.7667 0.4047 0.136 Uiso 1 1 calc R U . . .
H21 H 0.6744 0.8507 0.3677 0.136 Uiso 1 1 calc R U . . .
H20 H 0.7653 0.8168 0.4293 0.136 Uiso 1 1 calc R U . . .
N1 N 0.84490(18) 0.80801(14) 0.07203(11) 0.0359(6) Uani 1 1 d . . . . .
C7 C 1.2196(4) 1.0235(2) 0.2544(2) 0.0677(11) Uani 1 1 d . . . . .
H42 H 1.1843 1.0328 0.2975 0.102 Uiso 1 1 calc R U . . .
H40 H 1.1871 1.0613 0.2181 0.102 Uiso 1 1 calc R U . . .
H41 H 1.3026 1.0320 0.2636 0.102 Uiso 1 1 calc R U . . .
C8 C 1.4158(3) 0.8657(3) 0.29261(18) 0.0643(7) Uani 1 1 d . . . . .
H43 H 1.4155 0.8408 0.3389 0.096 Uiso 1 1 calc R U . . .
H44 H 1.4305 0.9237 0.2981 0.096 Uiso 1 1 calc R U . . .
H45 H 1.4761 0.8409 0.2685 0.096 Uiso 1 1 calc R U . . .
B21 B 0.7250(3) 0.6647(2) 0.29067(17) 0.0428(8) Uani 1 1 d . . . . .
B2 B 0.7777(3) 0.6636(2) 0.20727(19) 0.0499(9) Uani 1 1 d . . . . .
H25 H 0.741(3) 0.635(2) 0.1533(18) 0.060 Uiso 1 1 d . U . . .
B3 B 1.1622(3) 0.8195(2) 0.11464(16) 0.0375(7) Uani 1 1 d . . . . .
H37 H 1.148(3) 0.8048(18) 0.0600(16) 0.045 Uiso 1 1 d . U . . .
B4 B 1.2628(3) 0.88815(19) 0.15933(16) 0.0352(7) Uani 1 1 d . . . . .
B5 B 1.2760(3) 0.7814(2) 0.17601(18) 0.0379(7) Uani 1 1 d . . . . .
B6 B 1.2946(3) 0.8519(2) 0.24775(17) 0.0386(7) Uani 1 1 d . . . . .
B7 B 1.1646(3) 0.8541(2) 0.28706(16) 0.0365(7) Uani 1 1 d . . . . .
H6 H 1.154(3) 0.8624(18) 0.3418(16) 0.044 Uiso 1 1 d . U . . .
B8 B 1.1948(3) 0.9334(2) 0.22832(18) 0.0397(7) Uani 1 1 d . . . . .
B9 B 1.1136(3) 0.9106(2) 0.14560(18) 0.0394(8) Uani 1 1 d . . . . .
H7 H 1.069(3) 0.9507(18) 0.1056(16) 0.047 Uiso 1 1 d . U . . .
B10 B 1.1371(3) 0.74162(19) 0.17320(17) 0.0346(7) Uani 1 1 d . . . . .
H36 H 1.114(3) 0.6847(19) 0.1582(15) 0.042 Uiso 1 1 d . U . . .
B11 B 1.2137(3) 0.76152(19) 0.25544(18) 0.0375(7) Uani 1 1 d . . . . .
H8 H 1.229(3) 0.7138(18) 0.2962(16) 0.045 Uiso 1 1 d . U . . .
B12 B 1.0564(3) 0.89305(18) 0.22447(17) 0.0359(7) Uani 1 1 d . . . . .
H9 H 0.978(3) 0.9236(18) 0.2359(15) 0.043 Uiso 1 1 d . U . . .
B13 B 0.8551(3) 0.8078(2) 0.27615(18) 0.0386(7) Uani 1 1 d . . . . .
H35 H 0.860(3) 0.867(2) 0.2677(16) 0.046 Uiso 1 1 d . U . . .
B14 B 0.7751(3) 0.7554(2) 0.33313(19) 0.0451(8) Uani 1 1 d . . . . .
B15 B 0.9293(3) 0.7518(2) 0.34589(16) 0.0419(8) Uani 1 1 d . . . . .
H10 H 0.984(3) 0.7815(19) 0.3856(17) 0.050 Uiso 1 1 d . U . . .
B16 B 0.8487(3) 0.6626(2) 0.35597(19) 0.0494(9) Uani 1 1 d . . . . .
B17 B 0.9732(3) 0.6593(2) 0.3119(2) 0.0472(9) Uani 1 1 d . . . . .
H18 H 1.057(3) 0.636(2) 0.3318(17) 0.057 Uiso 1 1 d . U . . .
B18 B 0.9283(3) 0.6570(2) 0.2216(2) 0.0458(8) Uani 1 1 d . . . . .
H17 H 0.976(3) 0.633(2) 0.1776(17) 0.055 Uiso 1 1 d . U . . .
B19 B 0.8474(3) 0.6045(2) 0.2782(2) 0.0483(9) Uani 1 1 d . . . . .
B20 B 0.7343(3) 0.7547(2) 0.24072(19) 0.0459(9) Uani 1 1 d . . . . .
H22 H 0.661(3) 0.794(2) 0.2144(17) 0.055 Uiso 1 1 d . U . . .
C102 C 0.7396(6) 0.6972(5) 0.0056(3) 0.0643(7) Uani 0.529(6) 1 d . . P A 1
C202 C 0.6694(7) 0.7364(6) 0.0071(4) 0.0643(7) Uani 0.471(6) 1 d . . P A 1
C14 C 0.6341(6) 0.8292(5) 0.0281(4) 0.0643(7) Uani 0.555(7) 1 d . . P A 1
C214 C 0.6508(7) 0.8773(6) 0.0576(4) 0.0643(7) Uani 0.445(7) 1 d D . P A 1
C15 C 0.8934(5) 0.8650(7) 0.0215(3) 0.0643(7) Uani 0.656(14) 1 d . . P B 1
C215 C 0.9020(10) 0.8240(13) 0.0096(7) 0.0643(7) Uani 0.344(14) 1 d . . P B 1
C16 C 0.8796(5) 0.8437(4) -0.0539(3) 0.0643(7) Uani 0.696(6) 1 d . . P B 1
C216 C 0.9140(10) 0.7604(9) -0.0368(6) 0.0643(7) Uani 0.304(6) 1 d . . P B 1
C13 C 0.7176(10) 0.7920(10) 0.0625(6) 0.0643(7) Uani 0.56(4) 1 d D . P A 1
C213 C 0.7332(13) 0.7686(15) 0.0548(7) 0.0643(7) Uani 0.44(4) 1 d . . P A 1
C101 C 0.8419(5) 0.9534(3) 0.0303(3) 0.0749(18) Uani 0.739(8) 1 d . . P B 1
C201 C 0.8461(12) 0.8935(11) -0.0374(7) 0.0643(7) Uani 0.261(8) 1 d . . P B 1

loop_
_atom_site_aniso_label
_atom_site_aniso_U_11
_atom_site_aniso_U_22
_atom_site_aniso_U_33
_atom_site_aniso_U_23
_atom_site_aniso_U_13
_atom_site_aniso_U_12
C9 0.0421(17) 0.068(2) 0.0533(19) 0.0094(16) 0.0039(14) -0.0109(16)
C1 0.0294(14) 0.0506(16) 0.0288(13) 0.0080(12) -0.0077(11) -0.0117(12)
B1 0.0281(14) 0.0343(15) 0.0288(14) -0.0002(12) 0.0015(11) 0.0003(12)
C4 0.0270(13) 0.0409(15) 0.0285(13) 0.0093(11) 0.0000(10) 0.0012(11)
C5 0.0352(15) 0.0606(19) 0.0442(16) 0.0083(14) 0.0039(13) -0.0102(14)
C6 0.0401(18) 0.055(2) 0.091(3) 0.0110(19) 0.0152(17) 0.0038(15)
C3 0.0273(13) 0.0298(13) 0.0252(12) 0.0040(10) -0.0013(10) 0.0006(10)
C2 0.0241(12) 0.0322(13) 0.0285(13) 0.0043(10) -0.0042(10) -0.0004(10)
C11 0.057(2) 0.116(3) 0.057(2) 0.044(2) -0.0049(17) -0.030(2)
C10 0.062(2) 0.046(2) 0.163(5) 0.012(2) 0.042(3) -0.0039(18)
C12 0.061(3) 0.110(4) 0.107(4) -0.007(3) 0.030(2) -0.004(2)
N1 0.0292(11) 0.0513(14) 0.0264(11) 0.0024(10) -0.0004(9) -0.0033(10)
C7 0.074(2) 0.0403(18) 0.095(3) -0.0108(18) 0.035(2) -0.0162(17)
C8 0.0468(11) 0.0959(18) 0.0470(11) 0.0120(11) -0.0082(8) -0.0152(11)
B21 0.0355(17) 0.057(2) 0.0353(17) 0.0116(15) 0.0000(13) -0.0102(15)
B2 0.045(2) 0.065(2) 0.0393(19) 0.0029(16) 0.0022(15) -0.0281(17)
B3 0.0286(15) 0.0528(19) 0.0315(16) 0.0019(14) 0.0047(12) -0.0059(14)
B4 0.0288(15) 0.0418(17) 0.0338(15) 0.0056(13) -0.0013(12) -0.0021(13)
B5 0.0264(15) 0.0391(17) 0.0482(19) 0.0050(14) 0.0035(13) -0.0018(13)
B6 0.0330(16) 0.0442(18) 0.0378(17) 0.0115(14) 0.0006(13) -0.0072(13)
B7 0.0370(17) 0.0404(17) 0.0310(16) 0.0001(13) -0.0008(13) -0.0108(13)
B8 0.0385(17) 0.0356(17) 0.0456(18) 0.0015(14) 0.0082(14) -0.0072(13)
B9 0.0291(15) 0.0439(18) 0.0452(18) 0.0181(15) 0.0046(13) 0.0003(13)
B10 0.0269(15) 0.0351(16) 0.0426(17) -0.0044(13) 0.0077(13) -0.0007(12)
B11 0.0264(15) 0.0374(17) 0.0464(18) 0.0137(14) -0.0052(13) -0.0014(12)
B12 0.0357(16) 0.0298(15) 0.0428(17) 0.0070(13) 0.0076(13) -0.0003(13)
B13 0.0293(16) 0.0381(17) 0.0493(19) 0.0031(15) 0.0088(14) 0.0015(13)
B14 0.0344(17) 0.055(2) 0.0466(19) 0.0028(16) 0.0098(14) -0.0054(15)
B15 0.0381(17) 0.061(2) 0.0265(15) 0.0041(14) 0.0028(13) -0.0125(16)
B16 0.0369(18) 0.067(2) 0.0430(19) 0.0230(17) 0.0006(14) -0.0128(16)
B17 0.0340(17) 0.0437(19) 0.063(2) 0.0278(17) 0.0037(16) 0.0008(14)
B18 0.048(2) 0.0339(17) 0.058(2) -0.0044(15) 0.0161(17) -0.0147(15)
B19 0.0411(18) 0.0413(19) 0.064(2) 0.0125(17) 0.0118(16) -0.0075(15)
B20 0.0281(16) 0.061(2) 0.047(2) 0.0203(17) -0.0022(14) -0.0055(15)
C102 0.0468(11) 0.0959(18) 0.0470(11) 0.0120(11) -0.0082(8) -0.0152(11)
C202 0.0468(11) 0.0959(18) 0.0470(11) 0.0120(11) -0.0082(8) -0.0152(11)
C14 0.0468(11) 0.0959(18) 0.0470(11) 0.0120(11) -0.0082(8) -0.0152(11)
C214 0.0468(11) 0.0959(18) 0.0470(11) 0.0120(11) -0.0082(8) -0.0152(11)
C15 0.0468(11) 0.0959(18) 0.0470(11) 0.0120(11) -0.0082(8) -0.0152(11)
C215 0.0468(11) 0.0959(18) 0.0470(11) 0.0120(11) -0.0082(8) -0.0152(11)
C16 0.0468(11) 0.0959(18) 0.0470(11) 0.0120(11) -0.0082(8) -0.0152(11)
C216 0.0468(11) 0.0959(18) 0.0470(11) 0.0120(11) -0.0082(8) -0.0152(11)
C13 0.0468(11) 0.0959(18) 0.0470(11) 0.0120(11) -0.0082(8) -0.0152(11)
C213 0.0468(11) 0.0959(18) 0.0470(11) 0.0120(11) -0.0082(8) -0.0152(11)
C101 0.084(4) 0.071(4) 0.067(3) 0.009(3) -0.007(3) 0.017(3)
C201 0.0468(11) 0.0959(18) 0.0470(11) 0.0120(11) -0.0082(8) -0.0152(11)

loop_
_atom_type_symbol
_atom_type_description
_atom_type_scat_dispersion_real
_atom_type_scat_dispersion_imag
_atom_type_scat_source
C C 0.0033 0.0016 'International Tables Vol C Tables 4.2.6.8 and 6.1.1.4'
H H 0.0000 0.0000 'International Tables Vol C Tables 4.2.6.8 and 6.1.1.4'
O O 0.0106 0.0060 'International Tables Vol C Tables 4.2.6.8 and 6.1.1.4'
B B 0.0013 0.0007 'International Tables Vol C Tables 4.2.6.8 and 6.1.1.4'
N N 0.0061 0.0033 'International Tables Vol C Tables 4.2.6.8 and 6.1.1.4'

loop_
_geom_angle_atom_site_label_1
_geom_angle_atom_site_label_2
_geom_angle_atom_site_label_3
_geom_angle
H23 C9 H24 109.5
H23 C9 H1 109.5
H24 C9 H1 109.5
B21 C9 H23 109.5
B21 C9 H24 109.5
B21 C9 H1 109.5
B1 C1 C2 105.6(2)
B1 C1 B2 131.8(2)
B1 C1 B13 115.6(2)
B1 C1 B18 112.6(2)
B1 C1 B20 133.7(2)
C2 C1 B2 109.7(2)
C2 C1 B13 61.83(16)
C2 C1 B18 61.59(17)
C2 C1 B20 109.4(2)
B2 C1 B13 109.7(2)
B2 C1 B18 61.1(2)
B2 C1 B20 60.2(2)
B13 C1 B18 112.3(2)
B13 C1 B20 60.13(19)
B18 C1 B20 110.3(2)
C1 B1 C4 109.0(2)
N1 B1 C1 125.4(2)
N1 B1 C4 125.5(2)
B1 C4 C3 105.66(19)
B1 C4 B3 133.4(2)
B1 C4 B9 132.0(2)
B1 C4 B10 114.9(2)
B1 C4 B12 113.3(2)
C3 C4 B3 109.50(19)
C3 C4 B9 109.6(2)
C3 C4 B10 61.63(16)
C3 C4 B12 62.01(16)
B3 C4 B9 60.08(18)
B3 C4 B10 60.76(17)
B3 C4 B12 109.8(2)
B10 C4 B9 110.1(2)
B12 C4 B9 60.43(18)
B12 C4 B10 112.6(2)
H39 C5 H38 109.5
H39 C5 H2 109.5
H38 C5 H2 109.5
B4 C5 H39 109.5
B4 C5 H38 109.5
B4 C5 H2 109.5
H4 C6 H5 109.5
H4 C6 H3 109.5
H5 C6 H3 109.5
B5 C6 H4 109.5
B5 C6 H5 109.5
B5 C6 H3 109.5
C4 C3 B7 112.1(2)
C4 C3 B10 61.86(16)
C4 C3 B11 112.1(2)
C4 C3 B12 61.62(16)
C2 C3 C4 109.90(19)
C2 C3 B7 126.3(2)
C2 C3 B10 115.9(2)
C2 C3 B11 126.4(2)
C2 C3 B12 115.7(2)
B7 C3 B10 112.7(2)
B7 C3 B12 61.62(17)
B10 C3 B12 112.5(2)
B11 C3 B7 62.60(18)
B11 C3 B10 61.41(18)
B11 C3 B12 112.8(2)
C1 C2 B13 61.30(17)
C1 C2 B15 112.2(2)
C1 C2 B17 111.8(2)
C1 C2 B18 61.58(18)
C3 C2 C1 109.80(19)
C3 C2 B13 115.1(2)
C3 C2 B15 126.0(2)
C3 C2 B17 127.2(2)
C3 C2 B18 116.6(2)
B15 C2 B13 62.03(19)
B15 C2 B17 62.4(2)
B15 C2 B18 112.5(2)
B17 C2 B13 112.7(2)
B17 C2 B18 61.3(2)
B18 C2 B13 111.9(2)
H11 C11 H12 109.5
H11 C11 H13 109.5
H12 C11 H13 109.5
B16 C11 H11 109.5
B16 C11 H12 109.5
B16 C11 H13 109.5
H16 C10 H15 109.5
H16 C10 H14 109.5
H15 C10 H14 109.5
B19 C10 H16 109.5
B19 C10 H15 109.5
B19 C10 H14 109.5
H19 C12 H21 109.5
H19 C12 H20 109.5
H21 C12 H20 109.5
B14 C12 H19 109.5
B14 C12 H21 109.5
B14 C12 H20 109.5
B1 N1 C15 118.3(3)
B1 N1 C215 120.9(5)
B1 N1 C13 120.0(4)
B1 N1 C213 119.9(5)
C215 N1 C13 118.2(6)
C215 N1 C213 112.1(8)
C13 N1 C15 118.3(5)
C213 N1 C15 121.7(5)
H42 C7 H40 109.5
H42 C7 H41 109.5
H40 C7 H41 109.5
B8 C7 H42 109.5
B8 C7 H40 109.5
B8 C7 H41 109.5
H43 C8 H44 109.5
H43 C8 H45 109.5
H44 C8 H45 109.5
B6 C8 H43 109.5
B6 C8 H44 109.5
B6 C8 H45 109.5
C9 B21 B2 122.1(3)
C9 B21 B14 122.1(3)
C9 B21 B16 122.9(2)
C9 B21 B19 121.8(3)
C9 B21 B20 122.2(3)
B2 B21 B16 106.8(2)
B2 B21 B19 60.3(2)
B14 B21 B2 106.9(2)
B14 B21 B16 60.0(2)
B14 B21 B19 107.8(2)
B14 B21 B20 60.2(2)
B19 B21 B16 59.3(2)
B20 B21 B2 58.4(2)
B20 B21 B16 107.2(2)
B20 B21 B19 107.0(2)
C1 B2 B21 107.4(2)
C1 B2 H25 115.7(17)
C1 B2 B18 59.63(18)
C1 B2 B19 106.1(2)
C1 B2 B20 60.2(2)
B21 B2 H25 131.7(17)
B21 B2 B19 59.9(2)
B18 B2 B21 107.9(2)
B18 B2 H25 111.8(17)
B18 B2 B19 59.2(2)
B19 B2 H25 122.5(17)
B20 B2 B21 60.8(2)
B20 B2 H25 125.6(17)
B20 B2 B18 109.2(2)
B20 B2 B19 108.6(3)
C4 B3 H37 115.6(16)
C4 B3 B4 107.1(2)
C4 B3 B5 106.3(2)
C4 B3 B9 60.11(17)
C4 B3 B10 59.68(16)
B4 B3 H37 129.4(16)
B4 B3 B5 60.41(17)
B5 B3 H37 125.8(17)
B9 B3 H37 120.7(16)
B9 B3 B4 60.60(18)
B9 B3 B5 109.2(2)
B9 B3 B10 109.3(2)
B10 B3 H37 116.3(16)
B10 B3 B4 108.0(2)
B10 B3 B5 59.22(17)
C5 B4 B3 122.7(2)
C5 B4 B5 122.3(2)
C5 B4 B6 122.3(2)
C5 B4 B8 121.0(2)
C5 B4 B9 121.8(2)
B3 B4 B5 59.92(18)
B3 B4 B6 107.1(2)
B3 B4 B8 107.2(2)
B5 B4 B6 60.02(18)
B8 B4 B5 108.4(2)
B8 B4 B6 60.12(18)
B9 B4 B3 58.49(18)
B9 B4 B5 107.1(2)
B9 B4 B6 107.6(2)
B9 B4 B8 60.39(19)
C6 B5 B3 120.5(3)
C6 B5 B4 122.3(2)
C6 B5 B6 124.7(3)
C6 B5 B10 120.1(3)
C6 B5 B11 123.7(3)
B3 B5 B4 59.66(17)
B3 B5 B6 106.9(2)
B3 B5 B11 106.1(2)
B4 B5 B6 59.99(17)
B10 B5 B3 59.48(17)
B10 B5 B4 107.6(2)
B10 B5 B6 107.3(2)
B10 B5 B11 59.24(17)
B11 B5 B4 107.2(2)
B11 B5 B6 59.59(18)
C8 B6 B4 122.5(2)
C8 B6 B5 121.9(3)
C8 B6 B7 121.6(3)
C8 B6 B8 121.7(3)
C8 B6 B11 121.7(3)
B4 B6 B5 59.99(18)
B7 B6 B4 107.5(2)
B7 B6 B5 107.7(2)
B7 B6 B8 60.19(18)
B7 B6 B11 59.45(18)
B8 B6 B4 59.69(18)
B8 B6 B5 108.1(2)
B11 B6 B4 107.7(2)
B11 B6 B5 60.16(18)
B11 B6 B8 107.8(2)
C3 B7 B6 105.8(2)
C3 B7 H6 118.1(16)
C3 B7 B8 106.1(2)
C3 B7 B11 58.68(16)
C3 B7 B12 60.35(16)
B6 B7 H6 127.9(16)
B6 B7 B8 60.39(18)
B8 B7 H6 124.8(16)
B11 B7 B6 60.49(18)
B11 B7 H6 121.5(16)
B11 B7 B8 108.8(2)
B12 B7 B6 107.6(2)
B12 B7 H6 117.5(16)
B12 B7 B8 58.87(17)
B12 B7 B11 108.6(2)
C7 B8 B4 123.0(3)
C7 B8 B6 123.2(3)
C7 B8 B7 122.1(3)
C7 B8 B9 122.4(3)
C7 B8 B12 120.5(3)
B4 B8 B6 60.20(18)
B4 B8 B7 107.3(2)
B4 B8 B9 59.53(18)
B7 B8 B6 59.41(18)
B7 B8 B9 106.2(2)
B9 B8 B6 107.0(2)
B12 B8 B4 107.5(2)
B12 B8 B6 107.5(2)
B12 B8 B7 59.76(17)
B12 B8 B9 59.20(18)
C4 B9 B4 107.1(2)
C4 B9 B8 106.0(2)
C4 B9 H7 114.0(16)
C4 B9 B12 59.66(17)
B3 B9 C4 59.81(18)
B3 B9 B4 60.91(18)
B3 B9 B8 108.9(2)
B3 B9 H7 115.6(16)
B3 B9 B12 109.0(2)
B4 B9 B8 60.08(18)
B4 B9 H7 127.6(16)
B8 B9 H7 130.6(16)
B12 B9 B4 107.9(2)
B12 B9 B8 59.10(18)
B12 B9 H7 120.3(16)
C4 B10 B3 59.56(17)
C4 B10 B5 107.9(2)
C4 B10 H36 120.3(17)
C4 B10 B11 105.3(2)
C3 B10 C4 56.51(14)
C3 B10 B3 104.5(2)
C3 B10 B5 106.4(2)
C3 B10 H36 120.5(17)
C3 B10 B11 58.36(17)
B3 B10 H36 124.0(17)
B5 B10 B3 61.31(18)
B5 B10 H36 125.4(17)
B5 B10 B11 61.65(18)
B11 B10 B3 109.4(2)
B11 B10 H36 121.6(17)
C3 B11 B5 105.9(2)
C3 B11 B6 105.5(2)
C3 B11 B7 58.72(16)
C3 B11 B10 60.23(16)
C3 B11 H8 113.3(16)
B5 B11 H8 132.8(16)
B6 B11 B5 60.25(18)
B6 B11 H8 127.5(16)
B7 B11 B5 108.3(2)
B7 B11 B6 60.06(18)
B7 B11 H8 113.9(16)
B10 B11 B5 59.12(18)
B10 B11 B6 107.7(2)
B10 B11 B7 108.6(2)
B10 B11 H8 121.6(16)
C4 B12 C3 56.38(15)
C4 B12 B7 104.8(2)
C4 B12 B8 108.2(2)
C4 B12 B9 59.91(18)
C4 B12 H9 116.2(16)
C3 B12 B7 58.03(16)
C3 B12 B8 106.2(2)
C3 B12 B9 104.7(2)
C3 B12 H9 120.3(16)
B7 B12 H9 126.0(16)
B8 B12 B7 61.37(18)
B8 B12 B9 61.71(19)
B8 B12 H9 127.9(16)
B9 B12 B7 109.4(2)
B9 B12 H9 120.8(16)
C1 B13 C2 56.88(15)
C1 B13 H35 114.3(18)
C1 B13 B14 108.1(2)
C1 B13 B15 105.2(2)
C1 B13 B20 60.22(19)
C2 B13 H35 119.5(18)
C2 B13 B14 106.1(2)
C2 B13 B15 57.95(17)
B14 B13 H35 129.4(18)
B14 B13 B15 61.37(19)
B15 B13 H35 127.2(18)
B20 B13 C2 105.5(2)
B20 B13 H35 119.7(18)
B20 B13 B14 61.48(19)
B20 B13 B15 109.8(2)
C12 B14 B21 124.2(3)
C12 B14 B13 121.1(3)
C12 B14 B15 118.6(3)
C12 B14 B16 120.4(3)
C12 B14 B20 125.6(3)
B21 B14 B15 108.0(3)
B21 B14 B16 60.8(2)
B21 B14 B20 60.1(2)
B13 B14 B21 107.7(2)
B13 B14 B15 59.85(18)
B13 B14 B16 107.4(2)
B13 B14 B20 58.85(19)
B16 B14 B15 59.34(19)
B20 B14 B15 106.5(2)
B20 B14 B16 107.7(3)
C2 B15 B13 60.02(17)
C2 B15 B14 105.7(2)
C2 B15 H10 118.2(17)
C2 B15 B16 105.7(2)
C2 B15 B17 58.91(18)
B13 B15 B14 58.78(19)
B13 B15 H10 120.4(17)
B13 B15 B16 107.2(2)
B14 B15 H10 127.0(17)
B16 B15 B14 60.1(2)
B16 B15 H10 126.4(17)
B17 B15 B13 108.3(2)
B17 B15 B14 108.1(2)
B17 B15 H10 119.2(17)
B17 B15 B16 60.1(2)
C11 B16 B21 122.2(3)
C11 B16 B14 121.1(3)
C11 B16 B15 121.1(3)
C11 B16 B17 122.0(3)
C11 B16 B19 122.5(3)
B14 B16 B21 59.2(2)
B15 B16 B21 107.7(2)
B15 B16 B14 60.6(2)
B17 B16 B21 108.0(2)
B17 B16 B14 108.1(2)
B17 B16 B15 59.6(2)
B17 B16 B19 60.5(2)
B19 B16 B21 59.9(2)
B19 B16 B14 107.6(2)
B19 B16 B15 108.1(2)
C2 B17 B15 58.66(18)
C2 B17 B16 105.7(2)
C2 B17 H18 116.7(18)
C2 B17 B18 60.18(17)
C2 B17 B19 105.9(2)
B15 B17 B16 60.3(2)
B15 B17 H18 118.2(18)
B15 B17 B19 108.1(2)
B16 B17 H18 127.3(18)
B16 B17 B19 59.8(2)
B18 B17 B15 108.5(2)
B18 B17 B16 107.7(2)
B18 B17 H18 119.8(18)
B18 B17 B19 59.3(2)
B19 B17 H18 128.4(18)
C1 B18 C2 56.83(15)
C1 B18 B2 59.3(2)
C1 B18 B17 105.6(2)
C1 B18 H17 113.5(17)
C1 B18 B19 107.6(3)
C2 B18 B2 104.6(2)
C2 B18 B17 58.50(18)
C2 B18 H17 120.6(17)
C2 B18 B19 106.1(3)
B2 B18 H17 118.4(17)
B17 B18 B2 109.5(3)
B17 B18 H17 128.8(17)
B19 B18 B2 61.4(2)
B19 B18 B17 61.3(2)
B19 B18 H17 129.3(17)
C10 B19 B21 121.6(3)
C10 B19 B2 120.7(3)
C10 B19 B16 123.8(3)
C10 B19 B17 123.3(3)
C10 B19 B18 120.4(3)
B21 B19 B2 59.7(2)
B21 B19 B17 108.1(3)
B16 B19 B21 60.9(2)
B16 B19 B2 107.6(3)
B16 B19 B17 59.6(2)
B17 B19 B2 106.4(2)
B18 B19 B21 108.0(2)
B18 B19 B2 59.4(2)
B18 B19 B16 107.5(2)
B18 B19 B17 59.4(2)
C1 B20 B21 107.0(2)
C1 B20 B14 106.2(2)
C1 B20 H22 118.7(16)
B21 B20 B14 59.72(19)
B21 B20 H22 128.3(16)
B2 B20 C1 59.61(19)
B2 B20 B21 60.8(2)
B2 B20 B14 108.5(2)
B2 B20 H22 124.5(16)
B13 B20 C1 59.65(17)
B13 B20 B21 108.1(2)
B13 B20 B2 108.8(2)
B13 B20 B14 59.67(19)
B13 B20 H22 114.9(16)
B14 B20 H22 122.3(17)
N1 C15 C101 109.1(6)
C16 C15 N1 118.2(7)
C16 C15 C101 108.7(6)
C201 C15 N1 129.4(8)
C201 C15 C101 68.2(10)
N1 C215 C201 113.9(13)
C16 C215 N1 140.9(10)
C16 C215 C216 66.6(10)
C216 C215 N1 118.5(14)
C216 C215 C201 104.7(11)
N1 C13 C214 108.8(9)
C202 C13 N1 119.4(12)
C202 C13 C214 111.3(8)
C14 C13 N1 132.1(9)
C14 C13 C202 73.7(7)
N1 C213 C102 112.3(14)
C202 C213 N1 144.0(14)

loop_
_geom_bond_atom_site_label_1
_geom_bond_atom_site_label_2
_geom_bond_distance
C9 H23 0.9800
C9 H24 0.9800
C9 H1 0.9800
C9 B21 1.609(4)
C1 B1 1.622(4)
C1 C2 1.652(3)
C1 B2 1.730(4)
C1 B13 1.730(4)
C1 B18 1.736(5)
C1 B20 1.740(4)
B1 C4 1.626(4)
B1 N1 1.384(4)
C4 C3 1.646(3)
C4 B3 1.738(4)
C4 B9 1.743(4)
C4 B10 1.740(4)
C4 B12 1.739(4)
C5 H39 0.9800
C5 H38 0.9800
C5 H2 0.9800
C5 B4 1.588(4)
C6 H4 0.9800
C6 H5 0.9800
C6 H3 0.9800
C6 B5 1.601(5)
C3 C2 1.524(3)
C3 B7 1.703(4)
C3 B10 1.736(4)
C3 B11 1.703(4)
C3 B12 1.745(4)
C2 B13 1.739(4)
C2 B15 1.701(4)
C2 B17 1.706(4)
C2 B18 1.736(4)
C11 H11 0.9800
C11 H12 0.9800
C11 H13 0.9800
C11 B16 1.595(5)
C10 H16 0.9800
C10 H15 0.9800
C10 H14 0.9800
C10 B19 1.585(5)
C12 H19 0.9800
C12 H21 0.9800
C12 H20 0.9800
C12 B14 1.586(6)
N1 C15 1.511(7)
N1 C215 1.465(13)
N1 C13 1.508(10)
N1 C213 1.468(12)
C7 H42 0.9800
C7 H40 0.9800
C7 H41 0.9800
C7 B8 1.590(5)
C8 H43 0.9800
C8 H44 0.9800
C8 H45 0.9800
C8 B6 1.592(4)
B21 B2 1.784(5)
B21 B14 1.777(5)
B21 B16 1.805(5)
B21 B19 1.788(5)
B21 B20 1.784(5)
B2 H25 1.18(3)
B2 B18 1.761(5)
B2 B19 1.795(5)
B2 B20 1.740(6)
B3 H37 1.07(3)
B3 B4 1.786(4)
B3 B5 1.791(4)
B3 B9 1.742(5)
B3 B10 1.759(5)
B4 B5 1.800(4)
B4 B6 1.800(4)
B4 B8 1.790(5)
B4 B9 1.780(4)
B5 B6 1.800(5)
B5 B10 1.754(4)
B5 B11 1.798(5)
B6 B7 1.781(5)
B6 B8 1.798(5)
B6 B11 1.788(4)
B7 H6 1.08(3)
B7 B8 1.795(4)
B7 B11 1.769(5)
B7 B12 1.766(4)
B8 B9 1.796(5)
B8 B12 1.750(4)
B9 H7 1.10(3)
B9 B12 1.752(4)
B10 H36 1.01(3)
B10 B11 1.756(4)
B11 H8 1.11(3)
B12 H9 1.10(3)
B13 H35 1.00(3)
B13 B14 1.753(5)
B13 B15 1.773(5)
B13 B20 1.739(5)
B14 B15 1.800(5)
B14 B16 1.792(5)
B14 B20 1.785(5)
B15 H10 1.06(3)
B15 B16 1.778(5)
B15 B17 1.766(6)
B16 B17 1.773(5)
B16 B19 1.777(6)
B17 H18 1.08(3)
B17 B18 1.756(5)
B17 B19 1.790(5)
B18 H17 1.14(3)
B18 B19 1.755(5)
B20 H22 1.15(3)
C102 C213 1.52(3)
C202 C13 1.470(16)
C202 C213 1.235(16)
C14 C13 1.274(14)
C214 C13 1.612(17)
C15 C16 1.483(10)
C15 C101 1.601(13)
C15 C201 1.292(15)
C215 C16 1.261(12)
C215 C216 1.40(2)
C215 C201 1.56(2)

loop_
_geom_torsion_atom_site_label_1
_geom_torsion_atom_site_label_2
_geom_torsion_atom_site_label_3
_geom_torsion_atom_site_label_4
_geom_torsion
C9 B21 B2 C1 150.1(3)
C9 B21 B2 B18 -147.0(3)
C9 B21 B2 B19 -111.1(3)
C9 B21 B2 B20 110.6(3)
C9 B21 B14 C12 3.6(5)
C9 B21 B14 B13 -147.3(3)
C9 B21 B14 B15 149.5(3)
C9 B21 B14 B16 112.2(3)
C9 B21 B14 B20 -111.4(3)
C9 B21 B16 C11 -1.4(6)
C9 B21 B16 B14 -110.9(4)
C9 B21 B16 B15 -148.6(3)
C9 B21 B16 B17 148.3(3)
C9 B21 B16 B19 110.3(4)
C9 B21 B19 C10 1.9(5)
C9 B21 B19 B2 111.5(3)
C9 B21 B19 B16 -112.0(3)
C9 B21 B19 B17 -149.7(3)
C9 B21 B19 B18 147.5(3)
C9 B21 B20 C1 -149.5(3)
C9 B21 B20 B2 -110.5(3)
C9 B21 B20 B13 147.6(3)
C9 B21 B20 B14 111.3(3)
C1 B1 C4 C3 0.9(3)
C1 B1 C4 B3 138.9(3)
C1 B1 C4 B9 -135.3(3)
C1 B1 C4 B10 66.5(3)
C1 B1 C4 B12 -64.9(3)
C1 B1 N1 C15 168.1(5)
C1 B1 N1 C215 -159.4(10)
C1 B1 N1 C13 9.4(9)
C1 B1 N1 C213 -11.1(13)
C1 C2 B13 B14 101.4(2)
C1 C2 B13 B15 141.1(2)
C1 C2 B13 B20 37.2(2)
C1 C2 B15 B13 -36.5(2)
C1 C2 B15 B14 1.9(3)
C1 C2 B15 B16 64.6(3)
C1 C2 B15 B17 103.9(2)
C1 C2 B17 B15 -104.5(2)
C1 C2 B17 B16 -65.1(3)
C1 C2 B17 B18 36.6(2)
C1 C2 B17 B19 -2.7(3)
C1 C2 B18 B2 -36.8(2)
C1 C2 B18 B17 -141.0(2)
C1 C2 B18 B19 -100.8(3)
C1 B2 B18 C2 35.72(19)
C1 B2 B18 B17 97.0(2)
C1 B2 B18 B19 136.4(3)
C1 B2 B19 C10 -147.8(3)
C1 B2 B19 B21 101.1(3)
C1 B2 B19 B16 62.1(3)
C1 B2 B19 B17 -0.6(3)
C1 B2 B19 B18 -38.3(2)
C1 B2 B20 B21 -135.7(2)
C1 B2 B20 B13 -35.0(2)
C1 B2 B20 B14 -98.4(2)
C1 B13 B14 C12 -155.0(3)
C1 B13 B14 B21 -3.1(3)
C1 B13 B14 B15 97.8(2)
C1 B13 B14 B16 61.0(3)
C1 B13 B14 B20 -39.5(2)
C1 B13 B15 C2 33.03(19)
C1 B13 B15 B14 -102.6(2)
C1 B13 B15 B16 -65.5(3)
C1 B13 B15 B17 -2.1(3)
C1 B13 B20 B21 99.5(3)
C1 B13 B20 B2 35.0(2)
C1 B13 B20 B14 135.8(2)
C1 B18 B19 C10 148.4(3)
C1 B18 B19 B21 2.3(3)
C1 B18 B19 B2 38.5(2)
C1 B18 B19 B16 -62.0(3)
C1 B18 B19 B17 -98.5(3)
B1 C1 C2 C3 2.6(3)
B1 C1 C2 B13 111.1(2)
B1 C1 C2 B15 147.9(2)
B1 C1 C2 B17 -144.2(2)
B1 C1 C2 B18 -107.7(2)
B1 C1 B2 B21 -163.6(3)
B1 C1 B2 B18 95.5(3)
B1 C1 B2 B19 133.6(3)
B1 C1 B2 B20 -123.8(3)
B1 C1 B13 C2 -94.6(2)
B1 C1 B13 B14 167.6(2)
B1 C1 B13 B15 -128.1(2)
B1 C1 B13 B20 127.5(3)
B1 C1 B18 C2 96.0(2)
B1 C1 B18 B2 -126.4(2)
B1 C1 B18 B17 129.9(2)
B1 C1 B18 B19 -165.9(2)
B1 C1 B20 B21 160.6(3)
B1 C1 B20 B2 120.9(3)
B1 C1 B20 B13 -98.0(3)
B1 C1 B20 B14 -136.8(3)
B1 C4 C3 C2 0.7(3)
B1 C4 C3 B7 -145.1(2)
B1 C4 C3 B10 110.2(2)
B1 C4 C3 B11 146.7(2)
B1 C4 C3 B12 -108.4(2)
B1 C4 B3 B4 161.0(3)
B1 C4 B3 B5 -135.6(3)
B1 C4 B3 B9 121.2(3)
B1 C4 B3 B10 -97.7(3)
B1 C4 B9 B3 -123.3(3)
B1 C4 B9 B4 -163.2(3)
B1 C4 B9 B8 133.9(3)
B1 C4 B9 B12 95.8(3)
B1 C4 B10 C3 -95.0(2)
B1 C4 B10 B3 127.5(2)
B1 C4 B10 B5 166.7(2)
B1 C4 B10 B11 -128.7(2)
B1 C4 B12 C3 96.0(2)
B1 C4 B12 B7 129.5(2)
B1 C4 B12 B8 -166.3(2)
B1 C4 B12 B9 -126.4(2)
B1 N1 C15 C16 140.2(5)
B1 N1 C15 C101 -94.9(4)
B1 N1 C15 C201 -172.0(14)
B1 N1 C215 C16 -174(2)
B1 N1 C215 C216 98.9(10)
B1 N1 C215 C201 -137.3(9)
B1 N1 C13 C202 -123.7(7)
B1 N1 C13 C14 142.1(13)
B1 N1 C13 C214 107.2(6)
B1 N1 C213 C102 -102.7(8)
B1 N1 C213 C202 -142(3)
C4 B1 N1 C15 -11.3(6)
C4 B1 N1 C215 21.1(11)
C4 B1 N1 C13 -170.0(9)
C4 B1 N1 C213 169.4(12)
C4 C3 C2 C1 -2.1(3)
C4 C3 C2 B13 -68.8(3)
C4 C3 C2 B15 -141.4(2)
C4 C3 C2 B17 138.2(3)
C4 C3 C2 B18 65.3(3)
C4 C3 B7 B6 -64.9(3)
C4 C3 B7 B8 -1.8(3)
C4 C3 B7 B11 -104.3(2)
C4 C3 B7 B12 36.7(2)
C4 C3 B10 B3 37.00(19)
C4 C3 B10 B5 100.8(2)
C4 C3 B10 B11 141.1(2)
C4 C3 B11 B5 2.2(3)
C4 C3 B11 B6 65.1(3)
C4 C3 B11 B7 104.3(2)
C4 C3 B11 B10 -36.7(2)
C4 C3 B12 B7 -141.0(2)
C4 C3 B12 B8 -101.4(2)
C4 C3 B12 B9 -37.11(19)
C4 B3 B4 C5 -149.4(3)
C4 B3 B4 B5 99.4(2)
C4 B3 B4 B6 60.9(3)
C4 B3 B4 B8 -2.3(3)
C4 B3 B4 B9 -39.5(2)
C4 B3 B5 C6 147.3(3)
C4 B3 B5 B4 -100.7(2)
C4 B3 B5 B6 -62.3(3)
C4 B3 B5 B10 38.1(2)
C4 B3 B5 B11 0.2(3)
C4 B3 B9 B4 135.4(2)
C4 B3 B9 B8 97.9(2)
C4 B3 B9 B12 35.1(2)
C4 B3 B10 C3 -35.60(18)
C4 B3 B10 B5 -136.6(2)
C4 B3 B10 B11 -96.7(2)
C4 B9 B12 C3 35.49(17)
C4 B9 B12 B7 96.3(2)
C4 B9 B12 B8 136.3(2)
C4 B10 B11 C3 32.88(18)
C4 B10 B11 B5 -102.4(2)
C4 B10 B11 B6 -65.3(3)
C4 B10 B11 B7 -1.7(3)
C5 B4 B5 C6 -2.9(4)
C5 B4 B5 B3 -111.9(3)
C5 B4 B5 B6 111.5(3)
C5 B4 B5 B10 -148.4(3)
C5 B4 B5 B11 149.2(2)
C5 B4 B6 C8 -0.6(5)
C5 B4 B6 B5 -111.4(3)
C5 B4 B6 B7 147.9(3)
C5 B4 B6 B8 109.8(3)
C5 B4 B6 B11 -149.5(3)
C5 B4 B8 C7 0.4(4)
C5 B4 B8 B6 -112.0(3)
C5 B4 B8 B7 -149.6(2)
C5 B4 B8 B9 111.4(3)
C5 B4 B8 B12 147.5(2)
C5 B4 B9 C4 150.9(3)
C5 B4 B9 B3 111.5(3)
C5 B4 B9 B8 -110.2(3)
C5 B4 B9 B12 -146.3(3)
C6 B5 B6 C8 -1.3(4)
C6 B5 B6 B4 110.6(3)
C6 B5 B6 B7 -149.1(3)
C6 B5 B6 B8 147.3(3)
C6 B5 B6 B11 -112.1(3)
C6 B5 B10 C4 -148.3(3)
C6 B5 B10 C3 152.4(3)
C6 B5 B10 B3 -109.8(3)
C6 B5 B10 B11 113.7(3)
C6 B5 B11 C3 -147.2(3)
C6 B5 B11 B6 113.7(3)
C6 B5 B11 B7 151.2(3)
C6 B5 B11 B10 -107.7(3)
C3 C4 B3 B4 -62.2(3)
C3 C4 B3 B5 1.2(3)
C3 C4 B3 B9 -101.9(2)
C3 C4 B3 B10 39.1(2)
C3 C4 B9 B3 101.8(2)
C3 C4 B9 B4 61.9(3)
C3 C4 B9 B8 -1.1(3)
C3 C4 B9 B12 -39.2(2)
C3 C4 B10 B3 -137.5(2)
C3 C4 B10 B5 -98.2(2)
C3 C4 B10 B11 -33.66(19)
C3 C4 B12 B7 33.49(18)
C3 C4 B12 B8 97.7(2)
C3 C4 B12 B9 137.6(2)
C3 C2 B13 C1 99.8(2)
C3 C2 B13 B14 -158.9(2)
C3 C2 B13 B15 -119.1(2)
C3 C2 B13 B20 137.0(2)
C3 C2 B15 B13 102.0(3)
C3 C2 B15 B14 140.4(2)
C3 C2 B15 B16 -156.9(2)
C3 C2 B15 B17 -117.6(3)
C3 C2 B17 B15 115.9(3)
C3 C2 B17 B16 155.3(3)
C3 C2 B17 B18 -103.0(3)
C3 C2 B17 B19 -142.3(3)
C3 C2 B18 C1 -99.2(2)
C3 C2 B18 B2 -136.0(2)
C3 C2 B18 B17 119.8(2)
C3 C2 B18 B19 160.0(2)
C3 B7 B8 C7 148.2(3)
C3 B7 B8 B4 -61.4(3)
C3 B7 B8 B6 -99.4(2)
C3 B7 B8 B9 1.0(3)
C3 B7 B8 B12 39.1(2)
C3 B7 B11 B5 97.9(2)
C3 B7 B11 B6 135.4(2)
C3 B7 B11 B10 35.22(19)
C3 B7 B12 C4 -32.80(18)
C3 B7 B12 B8 -135.7(2)
C3 B7 B12 B9 -95.6(2)
C3 B10 B11 B5 -135.2(2)
C3 B10 B11 B6 -98.1(2)
C3 B10 B11 B7 -34.59(19)
C2 C1 B1 C4 -2.1(3)
C2 C1 B1 N1 178.4(3)
C2 C1 B2 B21 61.8(3)
C2 C1 B2 B18 -39.1(2)
C2 C1 B2 B19 -1.0(3)
C2 C1 B2 B20 101.6(2)
C2 C1 B13 B14 -97.8(2)
C2 C1 B13 B15 -33.48(19)
C2 C1 B13 B20 -137.9(2)
C2 C1 B18 B2 137.5(2)
C2 C1 B18 B17 33.8(2)
C2 C1 B18 B19 98.1(3)
C2 C1 B20 B21 -62.6(3)
C2 C1 B20 B2 -102.2(2)
C2 C1 B20 B13 38.8(2)
C2 C1 B20 B14 0.0(3)
C2 C3 B7 B6 156.1(2)
C2 C3 B7 B8 -140.8(2)
C2 C3 B7 B11 116.7(3)
C2 C3 B7 B12 -102.3(3)
C2 C3 B10 C4 99.7(2)
C2 C3 B10 B3 136.7(2)
C2 C3 B10 B5 -159.4(2)
C2 C3 B10 B11 -119.2(2)
C2 C3 B11 B5 141.4(2)
C2 C3 B11 B6 -155.7(2)
C2 C3 B11 B7 -116.5(3)
C2 C3 B11 B10 102.5(3)
C2 C3 B12 C4 -99.8(2)
C2 C3 B12 B7 119.2(2)
C2 C3 B12 B8 158.8(2)
C2 C3 B12 B9 -136.9(2)
C2 B13 B14 C12 145.3(3)
C2 B13 B14 B21 -62.8(3)
C2 B13 B14 B15 38.1(2)
C2 B13 B14 B16 1.3(3)
C2 B13 B14 B20 -99.2(3)
C2 B13 B15 B14 -135.6(2)
C2 B13 B15 B16 -98.5(3)
C2 B13 B15 B17 -35.1(2)
C2 B13 B20 C1 -35.67(19)
C2 B13 B20 B21 63.8(3)
C2 B13 B20 B2 -0.7(3)
C2 B13 B20 B14 100.2(2)
C2 B15 B16 C11 150.0(3)
C2 B15 B16 B21 -62.2(3)
C2 B15 B16 B14 -99.3(2)
C2 B15 B16 B17 38.7(2)
C2 B15 B16 B19 1.0(3)
C2 B15 B17 B16 -135.3(2)
C2 B15 B17 B18 -35.1(2)
C2 B15 B17 B19 -98.0(2)
C2 B17 B18 C1 -33.15(19)
C2 B17 B18 B2 -95.5(3)
C2 B17 B18 B19 -134.9(3)
C2 B17 B19 C10 148.1(4)
C2 B17 B19 B21 -60.9(3)
C2 B17 B19 B2 1.9(3)
C2 B17 B19 B16 -99.1(3)
C2 B17 B19 B18 39.7(2)
C2 B18 B19 C10 -152.0(3)
C2 B18 B19 B21 61.9(3)
C2 B18 B19 B2 98.1(3)
C2 B18 B19 B16 -2.3(3)
C2 B18 B19 B17 -38.9(2)
C11 B16 B17 C2 -148.4(3)
C11 B16 B17 B15 -109.8(4)
C11 B16 B17 B18 148.5(3)
C11 B16 B17 B19 112.0(4)
C11 B16 B19 C10 0.8(5)
C11 B16 B19 B21 111.2(3)
C11 B16 B19 B2 149.7(3)
C11 B16 B19 B17 -111.2(3)
C11 B16 B19 B18 -147.6(3)
C12 B14 B15 C2 -150.4(3)
C12 B14 B15 B13 -111.4(4)
C12 B14 B15 B16 110.2(4)
C12 B14 B15 B17 147.8(3)
C12 B14 B16 C11 3.3(5)
C12 B14 B16 B21 114.7(3)
C12 B14 B16 B15 -107.3(3)
C12 B14 B16 B17 -144.6(3)
C12 B14 B16 B19 151.4(3)
C12 B14 B20 C1 146.8(3)
C12 B14 B20 B21 -112.6(4)
C12 B14 B20 B2 -150.4(3)
C12 B14 B20 B13 108.1(4)
N1 B1 C4 C3 -179.5(3)
N1 B1 C4 B3 -41.6(5)
N1 B1 C4 B9 44.3(4)
N1 B1 C4 B10 -114.0(3)
N1 B1 C4 B12 114.7(3)
N1 C15 C16 C215 -42.4(12)
N1 C15 C201 C215 -73.0(16)
N1 C215 C16 C15 76(3)
N1 C215 C201 C15 56.5(14)
C7 B8 B9 C4 -147.1(3)
C7 B8 B9 B3 150.0(3)
C7 B8 B9 B4 112.1(3)
C7 B8 B9 B12 -108.7(3)
C7 B8 B12 C4 150.9(3)
C7 B8 B12 C3 -149.9(3)
C7 B8 B12 B7 -111.8(3)
C7 B8 B12 B9 111.9(3)
C8 B6 B7 C3 -149.2(3)
C8 B6 B7 B8 111.0(3)
C8 B6 B7 B11 -110.6(3)
C8 B6 B7 B12 147.5(3)
C8 B6 B8 C7 -0.3(4)
C8 B6 B8 B4 111.8(3)
C8 B6 B8 B7 -110.8(3)
C8 B6 B8 B9 150.0(3)
C8 B6 B8 B12 -147.7(3)
C8 B6 B11 C3 149.1(3)
C8 B6 B11 B5 -111.2(3)
C8 B6 B11 B7 110.5(3)
C8 B6 B11 B10 -147.8(3)
B21 B2 B18 C1 -100.1(3)
B21 B2 B18 C2 -64.4(3)
B21 B2 B18 B17 -3.1(3)
B21 B2 B18 B19 36.3(2)
B21 B2 B19 C10 111.1(3)
B21 B2 B19 B16 -39.1(2)
B21 B2 B19 B17 -101.7(3)
B21 B2 B19 B18 -139.4(3)
B21 B2 B20 C1 135.7(2)
B21 B2 B20 B13 100.7(2)
B21 B2 B20 B14 37.3(2)
B21 B14 B15 C2 61.4(3)
B21 B14 B15 B13 100.5(3)
B21 B14 B15 B16 -37.9(2)
B21 B14 B15 B17 -0.4(3)
B21 B14 B16 C11 -111.4(3)
B21 B14 B16 B15 138.0(2)
B21 B14 B16 B17 100.6(3)
B21 B14 B16 B19 36.7(2)
B21 B14 B20 C1 -100.5(3)
B21 B14 B20 B2 -37.8(2)
B21 B14 B20 B13 -139.3(3)
B21 B16 B17 C2 61.8(3)
B21 B16 B17 B15 100.4(3)
B21 B16 B17 B18 -1.3(3)
B21 B16 B17 B19 -37.8(2)
B21 B16 B19 C10 -110.4(4)
B21 B16 B19 B2 38.6(2)
B21 B16 B19 B17 137.7(2)
B21 B16 B19 B18 101.2(3)
B2 C1 B1 C4 -138.0(3)
B2 C1 B1 N1 42.4(5)
B2 C1 C2 C3 149.1(2)
B2 C1 C2 B13 -102.4(3)
B2 C1 C2 B15 -65.6(3)
B2 C1 C2 B17 2.4(3)
B2 C1 C2 B18 38.9(2)
B2 C1 B13 C2 102.4(2)
B2 C1 B13 B14 4.6(3)
B2 C1 B13 B15 68.9(3)
B2 C1 B13 B20 -35.4(2)
B2 C1 B18 C2 -137.5(2)
B2 C1 B18 B17 -103.7(3)
B2 C1 B18 B19 -39.5(2)
B2 C1 B20 B21 39.6(2)
B2 C1 B20 B13 141.0(2)
B2 C1 B20 B14 102.2(3)
B2 B21 B14 C12 151.3(4)
B2 B21 B14 B13 0.4(3)
B2 B21 B14 B15 -62.8(3)
B2 B21 B14 B16 -100.0(3)
B2 B21 B14 B20 36.3(2)
B2 B21 B16 C11 -150.3(4)
B2 B21 B16 B14 100.1(3)
B2 B21 B16 B15 62.4(3)
B2 B21 B16 B17 -0.6(3)
B2 B21 B16 B19 -38.7(2)
B2 B21 B19 C10 -109.5(4)
B2 B21 B19 B16 136.5(2)
B2 B21 B19 B17 98.8(3)
B2 B21 B19 B18 36.1(2)
B2 B21 B20 C1 -39.1(2)
B2 B21 B20 B13 -101.9(3)
B2 B21 B20 B14 -138.3(2)
B2 B18 B19 C10 109.9(4)
B2 B18 B19 B21 -36.2(2)
B2 B18 B19 B16 -100.4(3)
B2 B18 B19 B17 -137.0(3)
B3 C4 C3 C2 -148.2(2)
B3 C4 C3 B7 66.0(3)
B3 C4 C3 B10 -38.7(2)
B3 C4 C3 B11 -2.2(3)
B3 C4 C3 B12 102.7(2)
B3 C4 B9 B4 -39.9(2)
B3 C4 B9 B8 -102.9(2)
B3 C4 B9 B12 -141.0(2)
B3 C4 B10 C3 137.5(2)
B3 C4 B10 B5 39.3(2)
B3 C4 B10 B11 103.8(2)
B3 C4 B12 C3 -102.1(2)
B3 C4 B12 B7 -68.6(2)
B3 C4 B12 B8 -4.4(3)
B3 C4 B12 B9 35.5(2)
B3 B4 B5 C6 109.0(3)
B3 B4 B5 B6 -136.6(2)
B3 B4 B5 B10 -36.5(2)
B3 B4 B5 B11 -98.9(2)
B3 B4 B6 C8 149.3(3)
B3 B4 B6 B5 38.4(2)
B3 B4 B6 B7 -62.3(3)
B3 B4 B6 B8 -100.3(2)
B3 B4 B6 B11 0.3(3)
B3 B4 B8 C7 -147.4(3)
B3 B4 B8 B6 100.2(2)
B3 B4 B8 B7 62.6(3)
B3 B4 B8 B9 -36.4(2)
B3 B4 B8 B12 -0.3(3)
B3 B4 B9 C4 39.4(2)
B3 B4 B9 B8 138.3(2)
B3 B4 B9 B12 102.2(2)
B3 B5 B6 C8 -150.1(3)
B3 B5 B6 B4 -38.3(2)
B3 B5 B6 B7 62.1(3)
B3 B5 B6 B8 -1.5(3)
B3 B5 B6 B11 99.1(2)
B3 B5 B10 C4 -38.5(2)
B3 B5 B10 C3 -97.8(2)
B3 B5 B10 B11 -136.5(2)
B3 B5 B11 C3 -1.4(3)
B3 B5 B11 B6 -100.5(2)
B3 B5 B11 B7 -63.0(3)
B3 B5 B11 B10 38.1(2)
B3 B9 B12 C4 -35.2(2)
B3 B9 B12 C3 0.3(3)
B3 B9 B12 B7 61.2(3)
B3 B9 B12 B8 101.1(2)
B3 B10 B11 C3 95.5(2)
B3 B10 B11 B5 -39.8(2)
B3 B10 B11 B6 -2.7(3)
B3 B10 B11 B7 60.9(3)
B4 B3 B5 C6 -112.0(3)
B4 B3 B5 B6 38.4(2)
B4 B3 B5 B10 138.8(2)
B4 B3 B5 B11 100.8(2)
B4 B3 B9 C4 -135.4(2)
B4 B3 B9 B8 -37.5(2)
B4 B3 B9 B12 -100.3(2)
B4 B3 B10 C4 99.6(2)
B4 B3 B10 C3 64.0(3)
B4 B3 B10 B5 -37.0(2)
B4 B3 B10 B11 2.9(3)
B4 B5 B6 C8 -111.8(3)
B4 B5 B6 B7 100.3(2)
B4 B5 B6 B8 36.7(2)
B4 B5 B6 B11 137.3(2)
B4 B5 B10 C4 -1.9(3)
B4 B5 B10 C3 -61.2(3)
B4 B5 B10 B3 36.6(2)
B4 B5 B10 B11 -99.9(2)
B4 B5 B11 C3 61.2(3)
B4 B5 B11 B6 -37.9(2)
B4 B5 B11 B7 -0.5(3)
B4 B5 B11 B10 100.6(2)
B4 B6 B7 C3 62.0(3)
B4 B6 B7 B8 -37.8(2)
B4 B6 B7 B11 100.6(2)
B4 B6 B7 B12 -1.3(3)
B4 B6 B8 C7 -112.1(3)
B4 B6 B8 B7 137.4(2)
B4 B6 B8 B9 38.2(2)
B4 B6 B8 B12 100.5(2)
B4 B6 B11 C3 -61.7(3)
B4 B6 B11 B5 38.0(2)
B4 B6 B11 B7 -100.3(2)
B4 B6 B11 B10 1.4(3)
B4 B8 B9 C4 100.8(2)
B4 B8 B9 B3 37.9(2)
B4 B8 B9 B12 139.2(2)
B4 B8 B12 C4 2.8(3)
B4 B8 B12 C3 62.1(3)
B4 B8 B12 B7 100.2(2)
B4 B8 B12 B9 -36.2(2)
B4 B9 B12 C4 -99.7(2)
B4 B9 B12 C3 -64.2(3)
B4 B9 B12 B7 -3.4(3)
B4 B9 B12 B8 36.5(2)
B5 B3 B4 C5 111.2(3)
B5 B3 B4 B6 -38.5(2)
B5 B3 B4 B8 -101.7(2)
B5 B3 B4 B9 -138.9(2)
B5 B3 B9 C4 -98.2(2)
B5 B3 B9 B4 37.2(2)
B5 B3 B9 B8 -0.3(3)
B5 B3 B9 B12 -63.1(3)
B5 B3 B10 C4 136.6(2)
B5 B3 B10 C3 101.0(2)
B5 B3 B10 B11 39.9(2)
B5 B4 B6 C8 110.8(3)
B5 B4 B6 B7 -100.8(2)
B5 B4 B6 B8 -138.8(2)
B5 B4 B6 B11 -38.1(2)
B5 B4 B8 C7 149.4(3)
B5 B4 B8 B6 37.0(2)
B5 B4 B8 B7 -0.6(3)
B5 B4 B8 B9 -99.6(2)
B5 B4 B8 B12 -63.6(3)
B5 B4 B9 C4 2.9(3)
B5 B4 B9 B3 -36.5(2)
B5 B4 B9 B8 101.9(2)
B5 B4 B9 B12 65.8(3)
B5 B6 B7 C3 -1.3(3)
B5 B6 B7 B8 -101.1(2)
B5 B6 B7 B11 37.3(2)
B5 B6 B7 B12 -64.6(3)
B5 B6 B8 C7 -149.0(3)
B5 B6 B8 B4 -36.9(2)
B5 B6 B8 B7 100.5(2)
B5 B6 B8 B9 1.4(3)
B5 B6 B8 B12 63.6(3)
B5 B6 B11 C3 -99.7(2)
B5 B6 B11 B7 -138.3(2)
B5 B6 B11 B10 -36.6(2)
B5 B10 B11 C3 135.2(2)
B5 B10 B11 B6 37.1(2)
B5 B10 B11 B7 100.6(2)
B6 B4 B5 C6 -114.4(3)
B6 B4 B5 B3 136.6(2)
B6 B4 B5 B10 100.1(2)
B6 B4 B5 B11 37.7(2)
B6 B4 B8 C7 112.4(3)
B6 B4 B8 B7 -37.6(2)
B6 B4 B8 B9 -136.6(2)
B6 B4 B8 B12 -100.6(2)
B6 B4 B9 C4 -60.3(3)
B6 B4 B9 B3 -99.7(2)
B6 B4 B9 B8 38.7(2)
B6 B4 B9 B12 2.6(3)
B6 B5 B10 C4 61.4(3)
B6 B5 B10 C3 2.0(3)
B6 B5 B10 B3 99.8(2)
B6 B5 B10 B11 -36.7(2)
B6 B5 B11 C3 99.1(2)
B6 B5 B11 B7 37.4(2)
B6 B5 B11 B10 138.6(2)
B6 B7 B8 C7 -112.4(3)
B6 B7 B8 B4 38.0(2)
B6 B7 B8 B9 100.4(2)
B6 B7 B8 B12 138.5(2)
B6 B7 B11 C3 -135.4(2)
B6 B7 B11 B5 -37.5(2)
B6 B7 B11 B10 -100.2(2)
B6 B7 B12 C4 65.8(3)
B6 B7 B12 C3 98.6(2)
B6 B7 B12 B8 -37.2(2)
B6 B7 B12 B9 2.9(3)
B6 B8 B9 C4 62.3(3)
B6 B8 B9 B3 -0.7(3)
B6 B8 B9 B4 -38.5(2)
B6 B8 B9 B12 100.6(2)
B6 B8 B12 C4 -60.6(3)
B6 B8 B12 C3 -1.4(3)
B6 B8 B12 B7 36.7(2)
B6 B8 B12 B9 -99.7(2)
B7 C3 C2 C1 137.6(2)
B7 C3 C2 B13 70.9(3)
B7 C3 C2 B15 -1.7(4)
B7 C3 C2 B17 -82.1(4)
B7 C3 C2 B18 -155.0(2)
B7 C3 B10 C4 -103.8(2)
B7 C3 B10 B3 -66.8(2)
B7 C3 B10 B5 -3.0(3)
B7 C3 B10 B11 37.3(2)
B7 C3 B11 B5 -102.0(2)
B7 C3 B11 B6 -39.2(2)
B7 C3 B11 B10 -141.0(2)
B7 C3 B12 C4 141.0(2)
B7 C3 B12 B8 39.6(2)
B7 C3 B12 B9 103.9(2)
B7 B6 B8 C7 110.5(3)
B7 B6 B8 B4 -137.4(2)
B7 B6 B8 B9 -99.1(2)
B7 B6 B8 B12 -36.9(2)
B7 B6 B11 C3 38.5(2)
B7 B6 B11 B5 138.3(2)
B7 B6 B11 B10 101.7(2)
B7 B8 B9 C4 0.0(3)
B7 B8 B9 B3 -62.9(3)
B7 B8 B9 B4 -100.8(2)
B7 B8 B9 B12 38.4(2)
B7 B8 B12 C4 -97.3(2)
B7 B8 B12 C3 -38.1(2)
B7 B8 B12 B9 -136.4(2)
B8 B4 B5 C6 -151.4(3)
B8 B4 B5 B3 99.6(2)
B8 B4 B5 B6 -37.0(2)
B8 B4 B5 B10 63.1(3)
B8 B4 B5 B11 0.7(3)
B8 B4 B6 C8 -110.4(3)
B8 B4 B6 B5 138.8(2)
B8 B4 B6 B7 38.0(2)
B8 B4 B6 B11 100.7(2)
B8 B4 B9 C4 -99.0(2)
B8 B4 B9 B3 -138.3(2)
B8 B4 B9 B12 -36.1(2)
B8 B6 B7 C3 99.8(2)
B8 B6 B7 B11 138.4(2)
B8 B6 B7 B12 36.5(2)
B8 B6 B11 C3 1.3(3)
B8 B6 B11 B5 101.0(2)
B8 B6 B11 B7 -37.3(2)
B8 B6 B11 B10 64.4(3)
B8 B7 B11 C3 -97.8(2)
B8 B7 B11 B5 0.1(3)
B8 B7 B11 B6 37.6(2)
B8 B7 B11 B10 -62.6(3)
B8 B7 B12 C4 102.9(2)
B8 B7 B12 C3 135.7(2)
B8 B7 B12 B9 40.1(2)
B8 B9 B12 C4 -136.3(2)
B8 B9 B12 C3 -100.8(2)
B8 B9 B12 B7 -40.0(2)
B9 C4 C3 C2 147.6(2)
B9 C4 C3 B7 1.9(3)
B9 C4 C3 B10 -102.9(2)
B9 C4 C3 B11 -66.4(3)
B9 C4 C3 B12 38.5(2)
B9 C4 B3 B4 39.8(2)
B9 C4 B3 B5 103.1(2)
B9 C4 B3 B10 141.0(2)
B9 C4 B10 C3 102.0(2)
B9 C4 B10 B3 -35.5(2)
B9 C4 B10 B5 3.8(3)
B9 C4 B10 B11 68.3(3)
B9 C4 B12 C3 -137.6(2)
B9 C4 B12 B7 -104.1(2)
B9 C4 B12 B8 -39.9(2)
B9 B3 B4 C5 -109.9(3)
B9 B3 B4 B5 138.9(2)
B9 B3 B4 B6 100.5(2)
B9 B3 B4 B8 37.2(2)
B9 B3 B5 C6 -149.3(3)
B9 B3 B5 B4 -37.3(2)
B9 B3 B5 B6 1.1(3)
B9 B3 B5 B10 101.5(2)
B9 B3 B5 B11 63.5(3)
B9 B3 B10 C4 35.3(2)
B9 B3 B10 C3 -0.3(3)
B9 B3 B10 B5 -101.4(2)
B9 B3 B10 B11 -61.4(3)
B9 B4 B5 C6 144.8(3)
B9 B4 B5 B3 35.9(2)
B9 B4 B5 B6 -100.8(2)
B9 B4 B5 B10 -0.7(3)
B9 B4 B5 B11 -63.0(3)
B9 B4 B6 C8 -149.2(3)
B9 B4 B6 B5 100.0(2)
B9 B4 B6 B7 -0.8(3)
B9 B4 B6 B8 -38.8(2)
B9 B4 B6 B11 61.9(3)
B9 B4 B8 C7 -111.0(3)
B9 B4 B8 B6 136.6(2)
B9 B4 B8 B7 99.0(2)
B9 B4 B8 B12 36.1(2)
B9 B8 B12 C4 39.0(2)
B9 B8 B12 C3 98.3(2)
B9 B8 B12 B7 136.4(2)
B10 C4 C3 C2 -109.5(2)
B10 C4 C3 B7 104.7(2)
B10 C4 C3 B11 36.5(2)
B10 C4 C3 B12 141.4(2)
B10 C4 B3 B4 -101.3(2)
B10 C4 B3 B5 -37.9(2)
B10 C4 B3 B9 -141.0(2)
B10 C4 B9 B3 35.8(2)
B10 C4 B9 B4 -4.1(3)
B10 C4 B9 B8 -67.1(3)
B10 C4 B9 B12 -105.2(2)
B10 C4 B12 C3 -36.49(19)
B10 C4 B12 B7 -3.0(3)
B10 C4 B12 B8 61.2(3)
B10 C4 B12 B9 101.1(2)
B10 C3 C2 C1 -69.6(3)
B10 C3 C2 B13 -136.4(2)
B10 C3 C2 B15 151.1(2)
B10 C3 C2 B17 70.6(3)
B10 C3 C2 B18 -2.3(3)
B10 C3 B7 B6 2.6(3)
B10 C3 B7 B8 65.7(3)
B10 C3 B7 B11 -36.8(2)
B10 C3 B7 B12 104.2(2)
B10 C3 B11 B5 38.9(2)
B10 C3 B11 B6 101.8(2)
B10 C3 B11 B7 141.0(2)
B10 C3 B12 C4 36.54(19)
B10 C3 B12 B7 -104.5(2)
B10 C3 B12 B8 -64.9(3)
B10 C3 B12 B9 -0.6(3)
B10 B3 B4 C5 147.7(3)
B10 B3 B4 B5 36.5(2)
B10 B3 B4 B6 -2.0(3)
B10 B3 B4 B8 -65.2(3)
B10 B3 B4 B9 -102.4(2)
B10 B3 B5 C6 109.2(3)
B10 B3 B5 B4 -138.8(2)
B10 B3 B5 B6 -100.4(2)
B10 B3 B5 B11 -38.0(2)
B10 B3 B9 C4 -35.1(2)
B10 B3 B9 B4 100.3(2)
B10 B3 B9 B8 62.8(3)
B10 B3 B9 B12 0.0(3)
B10 B5 B6 C8 147.4(3)
B10 B5 B6 B4 -100.8(2)
B10 B5 B6 B7 -0.5(3)
B10 B5 B6 B8 -64.0(3)
B10 B5 B6 B11 36.6(2)
B10 B5 B11 C3 -39.5(2)
B10 B5 B11 B6 -138.6(2)
B10 B5 B11 B7 -101.1(2)
B11 C3 C2 C1 -142.0(2)
B11 C3 C2 B13 151.3(2)
B11 C3 C2 B15 78.7(4)
B11 C3 C2 B17 -1.7(4)
B11 C3 C2 B18 -74.7(3)
B11 C3 B7 B6 39.5(2)
B11 C3 B7 B8 102.5(2)
B11 C3 B7 B12 141.0(2)
B11 C3 B10 C4 -141.1(2)
B11 C3 B10 B3 -104.1(2)
B11 C3 B10 B5 -40.2(2)
B11 C3 B12 C4 103.7(2)
B11 C3 B12 B7 -37.3(2)
B11 C3 B12 B8 2.3(3)
B11 C3 B12 B9 66.6(3)
B11 B5 B6 C8 110.8(3)
B11 B5 B6 B4 -137.3(2)
B11 B5 B6 B7 -37.0(2)
B11 B5 B6 B8 -100.6(2)
B11 B5 B10 C4 98.1(2)
B11 B5 B10 C3 38.68(19)
B11 B5 B10 B3 136.5(2)
B11 B6 B7 C3 -38.60(19)
B11 B6 B7 B8 -138.4(2)
B11 B6 B7 B12 -101.9(2)
B11 B6 B8 C7 147.5(3)
B11 B6 B8 B4 -100.4(2)
B11 B6 B8 B7 36.9(2)
B11 B6 B8 B9 -62.2(3)
B11 B6 B8 B12 0.1(3)
B11 B7 B8 C7 -150.0(3)
B11 B7 B8 B4 0.3(3)
B11 B7 B8 B6 -37.6(2)
B11 B7 B8 B9 62.8(3)
B11 B7 B8 B12 100.9(2)
B11 B7 B12 C4 1.8(3)
B11 B7 B12 C3 34.58(19)
B11 B7 B12 B8 -101.2(2)
B11 B7 B12 B9 -61.1(3)
B12 C4 C3 C2 109.1(2)
B12 C4 C3 B7 -36.7(2)
B12 C4 C3 B10 -141.4(2)
B12 C4 C3 B11 -104.9(2)
B12 C4 B3 B4 4.1(3)
B12 C4 B3 B5 67.5(3)
B12 C4 B3 B9 -35.6(2)
B12 C4 B3 B10 105.4(2)
B12 C4 B9 B3 141.0(2)
B12 C4 B9 B4 101.1(2)
B12 C4 B9 B8 38.1(2)
B12 C4 B10 C3 36.63(19)
B12 C4 B10 B3 -100.9(2)
B12 C4 B10 B5 -61.6(3)
B12 C4 B10 B11 3.0(3)
B12 C3 C2 C1 65.2(3)
B12 C3 C2 B13 -1.6(3)
B12 C3 C2 B15 -74.1(3)
B12 C3 C2 B17 -154.6(3)
B12 C3 C2 B18 132.5(2)
B12 C3 B7 B6 -101.5(2)
B12 C3 B7 B8 -38.4(2)
B12 C3 B7 B11 -141.0(2)
B12 C3 B10 C4 -36.44(19)
B12 C3 B10 B3 0.6(3)
B12 C3 B10 B5 64.4(3)
B12 C3 B10 B11 104.7(2)
B12 C3 B11 B5 -65.1(3)
B12 C3 B11 B6 -2.3(3)
B12 C3 B11 B7 36.9(2)
B12 C3 B11 B10 -104.0(2)
B12 B7 B8 C7 109.1(3)
B12 B7 B8 B4 -100.6(2)
B12 B7 B8 B6 -138.5(2)
B12 B7 B8 B9 -38.1(2)
B12 B7 B11 C3 -35.3(2)
B12 B7 B11 B5 62.6(3)
B12 B7 B11 B6 100.1(2)
B12 B7 B11 B10 0.0(3)
B12 B8 B9 C4 -38.4(2)
B12 B8 B9 B3 -101.3(2)
B12 B8 B9 B4 -139.2(2)
B13 C1 B1 C4 63.7(3)
B13 C1 B1 N1 -115.8(3)
B13 C1 C2 C3 -108.5(2)
B13 C1 C2 B15 36.8(2)
B13 C1 C2 B17 104.8(2)
B13 C1 C2 B18 141.3(2)
B13 C1 B2 B21 -4.3(3)
B13 C1 B2 B18 -105.3(2)
B13 C1 B2 B19 -67.2(3)
B13 C1 B2 B20 35.4(2)
B13 C1 B18 C2 -36.6(2)
B13 C1 B18 B2 100.9(2)
B13 C1 B18 B17 -2.8(3)
B13 C1 B18 B19 61.5(3)
B13 C1 B20 B21 -101.4(3)
B13 C1 B20 B2 -141.0(2)
B13 C1 B20 B14 -38.8(2)
B13 C2 B15 B14 38.4(2)
B13 C2 B15 B16 101.1(2)
B13 C2 B15 B17 140.4(2)
B13 C2 B17 B15 -37.6(2)
B13 C2 B17 B16 1.7(3)
B13 C2 B17 B18 103.4(2)
B13 C2 B17 B19 64.1(3)
B13 C2 B18 C1 36.3(2)
B13 C2 B18 B2 -0.6(3)
B13 C2 B18 B17 -104.7(2)
B13 C2 B18 B19 -64.5(3)
B13 B14 B15 C2 -39.0(2)
B13 B14 B15 B16 -138.4(3)
B13 B14 B15 B17 -100.8(2)
B13 B14 B16 C11 147.6(3)
B13 B14 B16 B21 -101.0(3)
B13 B14 B16 B15 37.0(2)
B13 B14 B16 B17 -0.3(3)
B13 B14 B16 B19 -64.3(3)
B13 B14 B20 C1 38.8(2)
B13 B14 B20 B21 139.3(3)
B13 B14 B20 B2 101.5(3)
B13 B15 B16 C11 -147.1(3)
B13 B15 B16 B21 0.6(3)
B13 B15 B16 B14 -36.5(2)
B13 B15 B16 B17 101.5(3)
B13 B15 B16 B19 63.8(3)
B13 B15 B17 C2 35.6(2)
B13 B15 B17 B16 -99.8(2)
B13 B15 B17 B18 0.5(3)
B13 B15 B17 B19 -62.4(3)
B14 B21 B2 C1 2.3(3)
B14 B21 B2 B18 65.3(3)
B14 B21 B2 B19 101.2(3)
B14 B21 B2 B20 -37.1(2)
B14 B21 B16 C11 109.6(4)
B14 B21 B16 B15 -37.7(2)
B14 B21 B16 B17 -100.7(3)
B14 B21 B16 B19 -138.8(2)
B14 B21 B19 C10 150.7(4)
B14 B21 B19 B2 -99.7(3)
B14 B21 B19 B16 36.8(2)
B14 B21 B19 B17 -0.9(3)
B14 B21 B19 B18 -63.6(3)
B14 B21 B20 C1 99.2(2)
B14 B21 B20 B2 138.3(2)
B14 B21 B20 B13 36.3(2)
B14 B13 B15 C2 135.6(2)
B14 B13 B15 B16 37.1(2)
B14 B13 B15 B17 100.5(3)
B14 B13 B20 C1 -135.8(2)
B14 B13 B20 B21 -36.3(2)
B14 B13 B20 B2 -100.8(3)
B14 B15 B16 C11 -110.6(4)
B14 B15 B16 B21 37.1(2)
B14 B15 B16 B17 138.0(3)
B14 B15 B16 B19 100.4(3)
B14 B15 B17 C2 97.8(2)
B14 B15 B17 B16 -37.6(2)
B14 B15 B17 B18 62.7(3)
B14 B15 B17 B19 -0.2(3)
B14 B16 B17 C2 -0.8(3)
B14 B16 B17 B15 37.8(2)
B14 B16 B17 B18 -63.9(3)
B14 B16 B17 B19 -100.4(3)
B14 B16 B19 C10 -146.8(3)
B14 B16 B19 B21 -36.4(2)
B14 B16 B19 B2 2.2(3)
B14 B16 B19 B17 101.3(2)
B14 B16 B19 B18 64.8(3)
B15 C2 B13 C1 -141.1(2)
B15 C2 B13 B14 -39.7(2)
B15 C2 B13 B20 -103.9(2)
B15 C2 B17 B16 39.4(2)
B15 C2 B17 B18 141.1(2)
B15 C2 B17 B19 101.8(3)
B15 C2 B18 C1 103.9(2)
B15 C2 B18 B2 67.1(3)
B15 C2 B18 B17 -37.1(2)
B15 C2 B18 B19 3.2(3)
B15 B13 B14 C12 107.2(4)
B15 B13 B14 B21 -100.9(3)
B15 B13 B14 B16 -36.8(2)
B15 B13 B14 B20 -137.3(3)
B15 B13 B20 C1 -96.6(2)
B15 B13 B20 B21 2.9(3)
B15 B13 B20 B2 -61.6(3)
B15 B13 B20 B14 39.2(2)
B15 B14 B16 C11 110.6(3)
B15 B14 B16 B21 -138.0(2)
B15 B14 B16 B17 -37.4(2)
B15 B14 B16 B19 -101.3(2)
B15 B14 B20 C1 1.1(3)
B15 B14 B20 B21 101.6(3)
B15 B14 B20 B2 63.8(3)
B15 B14 B20 B13 -37.7(2)
B15 B16 B17 C2 -38.6(2)
B15 B16 B17 B18 -101.7(2)
B15 B16 B17 B19 -138.1(2)
B15 B16 B19 C10 149.2(3)
B15 B16 B19 B21 -100.4(3)
B15 B16 B19 B2 -61.8(3)
B15 B16 B19 B17 37.3(2)
B15 B16 B19 B18 0.9(3)
B15 B17 B18 C1 1.3(3)
B15 B17 B18 C2 34.5(2)
B15 B17 B18 B2 -61.0(3)
B15 B17 B18 B19 -100.5(3)
B15 B17 B19 C10 -150.4(4)
B15 B17 B19 B21 0.7(3)
B15 B17 B19 B2 63.5(3)
B15 B17 B19 B16 -37.6(2)
B15 B17 B19 B18 101.2(3)
B16 B21 B2 C1 -60.7(3)
B16 B21 B2 B18 2.2(3)
B16 B21 B2 B19 38.2(2)
B16 B21 B2 B20 -100.1(3)
B16 B21 B14 C12 -108.7(4)
B16 B21 B14 B13 100.5(3)
B16 B21 B14 B15 37.2(2)
B16 B21 B14 B20 136.4(2)
B16 B21 B19 C10 113.9(4)
B16 B21 B19 B2 -136.5(2)
B16 B21 B19 B17 -37.7(2)
B16 B21 B19 B18 -100.5(3)
B16 B21 B20 C1 60.5(3)
B16 B21 B20 B2 99.5(3)
B16 B21 B20 B13 -2.4(4)
B16 B21 B20 B14 -38.7(2)
B16 B14 B15 C2 99.3(3)
B16 B14 B15 B13 138.4(3)
B16 B14 B15 B17 37.5(2)
B16 B14 B20 C1 -61.3(3)
B16 B14 B20 B21 39.2(2)
B16 B14 B20 B2 1.4(3)
B16 B14 B20 B13 -100.0(3)
B16 B15 B17 C2 135.3(2)
B16 B15 B17 B18 100.2(3)
B16 B15 B17 B19 37.4(2)
B16 B17 B18 C1 65.1(3)
B16 B17 B18 C2 98.3(3)
B16 B17 B18 B2 2.7(3)
B16 B17 B18 B19 -36.7(2)
B16 B17 B19 C10 -112.8(4)
B16 B17 B19 B21 38.2(2)
B16 B17 B19 B2 101.1(3)
B16 B17 B19 B18 138.8(3)
B17 C2 B13 C1 -103.3(2)
B17 C2 B13 B14 -1.9(3)
B17 C2 B13 B15 37.8(2)
B17 C2 B13 B20 -66.1(3)
B17 C2 B15 B13 -140.4(2)
B17 C2 B15 B14 -101.9(3)
B17 C2 B15 B16 -39.3(2)
B17 C2 B18 C1 141.0(2)
B17 C2 B18 B2 104.2(3)
B17 C2 B18 B19 40.3(2)
B17 B15 B16 C11 111.3(4)
B17 B15 B16 B21 -100.9(3)
B17 B15 B16 B14 -138.0(3)
B17 B15 B16 B19 -37.7(2)
B17 B16 B19 C10 111.9(4)
B17 B16 B19 B21 -137.7(2)
B17 B16 B19 B2 -99.1(2)
B17 B16 B19 B18 -36.4(2)
B17 B18 B19 C10 -113.1(4)
B17 B18 B19 B21 100.8(3)
B17 B18 B19 B2 137.0(3)
B17 B18 B19 B16 36.6(2)
B18 C1 B1 C4 -67.3(3)
B18 C1 B1 N1 113.2(3)
B18 C1 C2 C3 110.3(2)
B18 C1 C2 B13 -141.3(2)
B18 C1 C2 B15 -104.4(3)
B18 C1 C2 B17 -36.5(2)
B18 C1 B2 B21 100.9(3)
B18 C1 B2 B19 38.1(2)
B18 C1 B2 B20 140.7(2)
B18 C1 B13 C2 36.5(2)
B18 C1 B13 B14 -61.3(3)
B18 C1 B13 B15 3.0(3)
B18 C1 B13 B20 -101.3(2)
B18 C1 B20 B21 3.4(3)
B18 C1 B20 B2 -36.3(2)
B18 C1 B20 B13 104.8(2)
B18 C1 B20 B14 66.0(3)
B18 C2 B13 C1 -36.4(2)
B18 C2 B13 B14 65.0(3)
B18 C2 B13 B15 104.7(2)
B18 C2 B13 B20 0.8(3)
B18 C2 B15 B13 -103.7(2)
B18 C2 B15 B14 -65.3(3)
B18 C2 B15 B16 -2.6(3)
B18 C2 B15 B17 36.7(2)
B18 C2 B17 B15 -141.1(2)
B18 C2 B17 B16 -101.7(3)
B18 C2 B17 B19 -39.3(2)
B18 B2 B19 C10 -109.5(4)
B18 B2 B19 B21 139.4(3)
B18 B2 B19 B16 100.4(3)
B18 B2 B19 B17 37.7(2)
B18 B2 B20 C1 35.4(2)
B18 B2 B20 B21 -100.3(3)
B18 B2 B20 B13 0.4(3)
B18 B2 B20 B14 -63.0(3)
B18 B17 B19 C10 108.4(4)
B18 B17 B19 B21 -100.6(3)
B18 B17 B19 B2 -37.7(3)
B18 B17 B19 B16 -138.8(3)
B19 B21 B2 C1 -98.8(3)
B19 B21 B2 B18 -35.9(2)
B19 B21 B2 B20 -138.3(2)
B19 B21 B14 C12 -145.2(4)
B19 B21 B14 B13 64.0(3)
B19 B21 B14 B15 0.8(3)
B19 B21 B14 B16 -36.5(2)
B19 B21 B14 B20 99.9(3)
B19 B21 B16 C11 -111.6(4)
B19 B21 B16 B14 138.8(2)
B19 B21 B16 B15 101.1(3)
B19 B21 B16 B17 38.1(2)
B19 B21 B20 C1 -1.9(3)
B19 B21 B20 B2 37.2(2)
B19 B21 B20 B13 -64.7(3)
B19 B21 B20 B14 -101.1(3)
B19 B2 B18 C1 -136.4(3)
B19 B2 B18 C2 -100.6(3)
B19 B2 B18 B17 -39.4(3)
B19 B2 B20 C1 98.3(2)
B19 B2 B20 B21 -37.4(2)
B19 B2 B20 B13 63.3(3)
B19 B2 B20 B14 -0.1(3)
B19 B16 B17 C2 99.6(3)
B19 B16 B17 B15 138.1(2)
B19 B16 B17 B18 36.5(2)
B19 B17 B18 C1 101.8(3)
B19 B17 B18 C2 134.9(3)
B19 B17 B18 B2 39.4(2)
B20 C1 B1 C4 135.9(3)
B20 C1 B1 N1 -43.7(5)
B20 C1 C2 C3 -146.6(2)
B20 C1 C2 B13 -38.1(2)
B20 C1 C2 B15 -1.3(3)
B20 C1 C2 B17 66.7(3)
B20 C1 C2 B18 103.2(3)
B20 C1 B2 B21 -39.8(2)
B20 C1 B2 B18 -140.7(2)
B20 C1 B2 B19 -102.6(3)
B20 C1 B13 C2 137.9(2)
B20 C1 B13 B14 40.1(2)
B20 C1 B13 B15 104.4(2)
B20 C1 B18 C2 -101.7(2)
B20 C1 B18 B2 35.9(2)
B20 C1 B18 B17 -67.8(3)
B20 C1 B18 B19 -3.6(3)
B20 B21 B2 C1 39.5(2)
B20 B21 B2 B18 102.4(3)
B20 B21 B2 B19 138.3(2)
B20 B21 B14 C12 115.0(4)
B20 B21 B14 B13 -35.9(2)
B20 B21 B14 B15 -99.1(3)
B20 B21 B14 B16 -136.4(2)
B20 B21 B16 C11 148.4(4)
B20 B21 B16 B14 38.8(2)
B20 B21 B16 B15 1.1(4)
B20 B21 B16 B17 -61.9(3)
B20 B21 B16 B19 -100.0(3)
B20 B21 B19 C10 -145.9(4)
B20 B21 B19 B2 -36.3(2)
B20 B21 B19 B16 100.2(3)
B20 B21 B19 B17 62.5(3)
B20 B21 B19 B18 -0.3(3)
B20 B2 B18 C1 -35.6(2)
B20 B2 B18 C2 0.1(3)
B20 B2 B18 B17 61.4(3)
B20 B2 B18 B19 100.8(3)
B20 B2 B19 C10 148.8(3)
B20 B2 B19 B21 37.8(2)
B20 B2 B19 B16 -1.3(3)
B20 B2 B19 B17 -63.9(3)
B20 B2 B19 B18 -101.6(3)
B20 B13 B14 C12 -115.5(4)
B20 B13 B14 B21 36.4(2)
B20 B13 B14 B15 137.3(3)
B20 B13 B14 B16 100.5(3)
B20 B13 B15 C2 96.3(3)
B20 B13 B15 B14 -39.2(2)
B20 B13 B15 B16 -2.1(3)
B20 B13 B15 B17 61.2(3)
B20 B14 B15 C2 -1.8(3)
B20 B14 B15 B13 37.2(2)
B20 B14 B15 B16 -101.1(3)
B20 B14 B15 B17 -63.6(3)
B20 B14 B16 C11 -150.3(3)
B20 B14 B16 B21 -38.9(2)
B20 B14 B16 B15 99.1(2)
B20 B14 B16 B17 61.7(3)
B20 B14 B16 B19 -2.2(3)
C15 N1 C215 C16 -81(3)
C15 N1 C215 C216 -167.9(19)
C15 N1 C215 C201 -44.2(13)
C15 N1 C13 C202 77.6(12)
C15 N1 C13 C14 -17(2)
C15 N1 C13 C214 -51.5(11)
C15 N1 C213 C102 78.0(14)
C15 N1 C213 C202 39(4)
C215 N1 C15 C16 37.0(11)
C215 N1 C15 C101 161.8(13)
C215 N1 C15 C201 84.8(19)
C215 N1 C13 C202 45.5(16)
C215 N1 C13 C14 -49(2)
C215 N1 C13 C214 -83.7(13)
C215 N1 C213 C102 48.1(15)
C215 N1 C213 C202 9(4)
C16 C15 C201 C215 16.0(15)
C16 C215 C201 C15 -160.3(18)
C216 C215 C16 C15 -176.9(16)
C216 C215 C201 C15 -172.6(18)
C13 N1 C15 C16 -60.8(12)
C13 N1 C15 C101 64.1(10)
C13 N1 C15 C201 -13.0(19)
C13 N1 C215 C16 17(3)
C13 N1 C215 C216 -70.1(15)
C13 N1 C215 C201 53.7(18)
C13 N1 C213 C102 162(3)
C13 N1 C213 C202 122(5)
C13 C202 C213 N1 -115(5)
C13 C202 C213 C102 -174(3)
C213 N1 C15 C16 -40.6(15)
C213 N1 C15 C101 84.3(13)
C213 N1 C15 C201 7(2)
C213 N1 C215 C16 36(3)
C213 N1 C215 C216 -51.6(16)
C213 N1 C215 C201 72.2(18)
C213 N1 C13 C202 -29(2)
C213 N1 C13 C14 -123(3)
C213 N1 C13 C214 -158(3)
C213 C202 C13 N1 36(3)
C213 C202 C13 C14 166(3)
C213 C202 C13 C214 165(3)
C101 C15 C16 C215 -167.5(15)
C101 C15 C201 C215 -170.4(14)
C201 C15 C16 C215 -161.2(17)
C201 C215 C16 C15 16.1(15)
